data_1100195
loop_
_publ_author_name
K.Harms
M.Marsch

_journal_name_full 'Private Communication'
_journal_year 2000
_chemical_formula_moiety
;
2(C12 H30 Li1 O6 1+),Cl4 Mo2 O5 2-
;
_chemical_formula_sum 'C24 H60 Cl4 Li2 Mo2 O17'
_chemical_name_systematic
;
bis(tris(1,2-Dimethoxyethane-O,O')-lithium) bis(\m~2~-chloro)-(\m~2~-oxo)-dich
loro-tetraoxo-di-molybdenum
;
_space_group_IT_number 29
_symmetry_cell_setting orthorhombic
_symmetry_Int_Tables_number 29
_symmetry_space_group_name_Hall 'P 2c -2ac'
_symmetry_space_group_name_H-M 'P c a 21'
_cell_angle_alpha 90
_cell_angle_beta 90
_cell_angle_gamma 90
_cell_formula_units_Z 4
_cell_length_a 20.449(2)
_cell_length_b 12.7631(12)
_cell_length_c 16.5388(15)
_cell_volume 4316.505
_diffrn_ambient_temperature 208
_exptl_crystal_density_diffrn 1.49
_refine_ls_R_factor_gt 6.76
_refine_ls_wR_factor_gt 6.76
_cod_database_code 1100195

loop_
_symmetry_equiv_pos_site_id
_symmetry_equiv_pos_as_xyz
1 x,y,z
2 -x,-y,1/2+z
3 1/2+x,-y,z
4 1/2-x,y,1/2+z

loop_
_atom_site_label
_atom_site_type_symbol
_atom_site_fract_x
_atom_site_fract_y
_atom_site_fract_z
Mo1 Mo 0.42747(4) 0.75497(7) 0.36975(5)
Cl1 Cl 0.36268(13) 0.8897(2) 0.4706(2)
O1 O 0.3596(4) 0.7450(7) 0.3109(5)
Li1 Li 0.2407(10) 0.2839(14) 0.7229(16)
Mo2 Mo 0.40727(4) 0.73675(7) 0.56591(6)
Cl2 Cl 0.43266(17) 0.8765(2) 0.6547(2)
O2 O 0.4806(4) 0.6732(6) 0.3245(5)
Li2 Li 0.5899(9) 0.2604(12) 0.4814(14)
Cl3 Cl 0.51383(13) 0.8070(2) 0.48381(18)
O3 O 0.4550(4) 0.6491(6) 0.6147(4)
O4 O 0.3321(4) 0.7118(7) 0.6027(6)
Cl4 Cl 0.46635(14) 0.9105(2) 0.3089(2)
O5 O 0.4015(4) 0.6720(5) 0.4630(5)
O6 O 0.3220(4) 0.2407(8) 0.7884(7)
C1 C 0.3686(7) 0.1827(15) 0.7391(14)
H1 H 0.39590 0.13900 0.77420
H2 H 0.39730 0.23220 0.71090
O7 O 0.2939(5) 0.1804(7) 0.6371(8)
C2 C 0.3349(9) 0.1153(14) 0.6789(16)
H3 H 0.36670 0.08280 0.64230
H4 H 0.31000 0.05990 0.70610
C3 C 0.3507(9) 0.3005(17) 0.8493(15)
H5 H 0.36610 0.25470 0.89200
H6 H 0.31870 0.34910 0.87100
H7 H 0.38730 0.33940 0.82710
C4 C 0.2609(9) 0.1237(13) 0.5727(13)
H8 H 0.29310 0.09480 0.53590
H9 H 0.23230 0.17110 0.54350
H10 H 0.23510 0.06720 0.59580
O8 O 0.1813(4) 0.1638(8) 0.7744(6)
C5 C 0.1209(8) 0.1580(13) 0.7432(10)
H11 H 0.08980 0.17590 0.78610
H12 H 0.11270 0.08500 0.72800
O9 O 0.1561(4) 0.2886(7) 0.6550(6)
C6 C 0.1071(7) 0.2200(13) 0.6771(10)
H13 H 0.09760 0.17440 0.63090
H14 H 0.06750 0.26060 0.68860
C7 C 0.1981(7) 0.0964(13) 0.8378(11)
H15 H 0.18520 0.12760 0.88880
H16 H 0.24500 0.08510 0.83770
H17 H 0.17590 0.03000 0.83080
C8 C 0.1415(8) 0.3510(11) 0.5883(10)
H18 H 0.11370 0.31240 0.55140
H19 H 0.18170 0.37030 0.56090
H20 H 0.11910 0.41390 0.60610
O10 O 0.2785(4) 0.4229(6) 0.6719(6)
C9 C 0.2678(8) 0.5143(9) 0.7203(12)
H21 H 0.26780 0.57700 0.68600
H22 H 0.30280 0.52150 0.76030
O11 O 0.2076(4) 0.4128(8) 0.8103(7)
C10 C 0.2039(8) 0.5036(12) 0.7615(10)
H23 H 0.19520 0.56540 0.79500
H24 H 0.16870 0.49670 0.72170
C11 C 0.3351(8) 0.4299(12) 0.6259(11)
H25 H 0.33940 0.50030 0.60470
H26 H 0.33280 0.38040 0.58150
H27 H 0.37270 0.41370 0.65950
C12 C 0.1546(7) 0.4050(14) 0.8647(12)
H28 H 0.15640 0.46260 0.90300
H29 H 0.15720 0.33900 0.89360
H30 H 0.11380 0.40820 0.83490
O12 O 0.6224(5) 0.1827(7) 0.5886(6)
C13 C 0.5893(8) 0.0851(10) 0.5956(10)
H31 H 0.59420 0.05790 0.65070
H32 H 0.60840 0.03430 0.55810
O13 O 0.5144(4) 0.1610(6) 0.5034(6)
C14 C 0.5201(8) 0.0995(11) 0.5773(12)
H33 H 0.49890 0.03120 0.57000
H34 H 0.49840 0.13590 0.62200
C15 C 0.6862(8) 0.1759(14) 0.6234(10)
H35 H 0.68480 0.13080 0.67060
H36 H 0.70070 0.24520 0.63920
H37 H 0.71630 0.14690 0.58400
C16 C 0.4511(6) 0.1606(12) 0.4730(13)
H38 H 0.44060 0.09110 0.45320
H39 H 0.44790 0.21060 0.42900
H40 H 0.42070 0.17980 0.51550
O14 O 0.6352(5) 0.1495(7) 0.4040(6)
C17 C 0.6925(7) 0.1782(12) 0.3720(11)
H41 H 0.68630 0.19290 0.31430
H42 H 0.72340 0.11990 0.37670
O15 O 0.6785(4) 0.3307(7) 0.4506(6)
C18 C 0.7204(6) 0.2705(10) 0.4109(12)
H43 H 0.75430 0.24730 0.44880
H44 H 0.74190 0.31320 0.36930
C19 C 0.6088(7) 0.0572(9) 0.3719(9)
H45 H 0.61200 0.05900 0.31340
H46 H 0.56330 0.05140 0.38760
H47 H 0.63290 -0.00260 0.39240
C20 C 0.7060(6) 0.4182(9) 0.4870(12)
H48 H 0.73800 0.39610 0.52670
H49 H 0.67200 0.45870 0.51340
H50 H 0.72720 0.46110 0.44620
O16 O 0.5347(4) 0.3502(6) 0.3924(5)
C21 C 0.5293(7) 0.453(1) 0.4228(10)
H51 H 0.49790 0.49300 0.39050
H52 H 0.57180 0.48830 0.41970
O17 O 0.5547(4) 0.3919(6) 0.5510(5)
C22 C 0.5072(6) 0.4481(10) 0.5083(9)
H53 H 0.50260 0.51880 0.53060
H54 H 0.46470 0.41260 0.51190
C23 C 0.5475(6) 0.3452(12) 0.3102(9)
H55 H 0.51320 0.38140 0.28080
H56 H 0.54890 0.27250 0.29320
H57 H 0.58920 0.37830 0.29900
C24 C 0.5398(7) 0.3865(11) 0.6351(8)
H58 H 0.52910 0.45590 0.65490
H59 H 0.57740 0.35980 0.66430
H60 H 0.50280 0.34010 0.64340

loop_
_atom_type_symbol
_atom_type_radius_bond
C 0.68
H 0.23
Cl 0.99
Li 1.22
Mo 1.39
O 0.68
